data_1509139
loop_
_publ_author_name
'Weigel, F.'
'Trinkl, A.'

_publ_section_title
;
 Zur Kristallchemie des Radiums, III. Darstellung, Kristallstruktur und
 Atomradius des metallischen Radiums
;
_journal_issue 1-2
_journal_name_full 'Radiochimica Acta'
_journal_page_first 78
_journal_page_last 82
_journal_paper_doi 10.1524/ract.1968.10.12.78
_journal_volume 10
_journal_year 1968
_chemical_formula_structural Ra
_chemical_formula_sum Ra
_chemical_name_systematic Radium
_space_group_IT_number 229
_symmetry_Int_Tables_number 229
_symmetry_space_group_name_Hall '-I 4 2 3'
_symmetry_space_group_name_H-M 'I m -3 m'
_cell_angle_alpha 90.
_cell_angle_beta 90.
_cell_angle_gamma 90.
_cell_formula_units_Z 2
_cell_length_a 5.148
_cell_length_b 5.148
_cell_length_c 5.148
_cell_volume 136.432
_cod_data_source_file Ra.cif
_cod_data_source_block Ra
_cod_database_code 1509139

loop_
_symmetry_equiv_pos_as_xyz
'x, y, z'
'-y, x, z'
'-x, -y, z'
'y, -x, z'
'x, -z, y'
'x, -y, -z'
'x, z, -y'
'z, y, -x'
'-x, y, -z'
'-z, y, x'
'z, x, y'
'y, z, x'
'-y, -z, x'
'z, -x, -y'
'-y, z, -x'
'-z, -x, y'
'-z, x, -y'
'y, -z, -x'
'y, x, -z'
'-y, -x, -z'
'-x, z, y'
'-x, -z, -y'
'z, -y, x'
'-z, -y, -x'
'-x, -y, -z'
'y, -x, -z'
'x, y, -z'
'-y, x, -z'
'-x, z, -y'
'-x, y, z'
'-x, -z, y'
'-z, -y, x'
'x, -y, z'
'z, -y, -x'
'-z, -x, -y'
'-y, -z, -x'
'y, z, -x'
'-z, x, y'
'y, -z, x'
'z, x, -y'
'z, -x, y'
'-y, z, x'
'-y, -x, z'
'y, x, z'
'x, -z, -y'
'x, z, y'
'-z, y, -x'
'z, y, x'
'x+1/2, y+1/2, z+1/2'
'-y+1/2, x+1/2, z+1/2'
'-x+1/2, -y+1/2, z+1/2'
'y+1/2, -x+1/2, z+1/2'
'x+1/2, -z+1/2, y+1/2'
'x+1/2, -y+1/2, -z+1/2'
'x+1/2, z+1/2, -y+1/2'
'z+1/2, y+1/2, -x+1/2'
'-x+1/2, y+1/2, -z+1/2'
'-z+1/2, y+1/2, x+1/2'
'z+1/2, x+1/2, y+1/2'
'y+1/2, z+1/2, x+1/2'
'-y+1/2, -z+1/2, x+1/2'
'z+1/2, -x+1/2, -y+1/2'
'-y+1/2, z+1/2, -x+1/2'
'-z+1/2, -x+1/2, y+1/2'
'-z+1/2, x+1/2, -y+1/2'
'y+1/2, -z+1/2, -x+1/2'
'y+1/2, x+1/2, -z+1/2'
'-y+1/2, -x+1/2, -z+1/2'
'-x+1/2, z+1/2, y+1/2'
'-x+1/2, -z+1/2, -y+1/2'
'z+1/2, -y+1/2, x+1/2'
'-z+1/2, -y+1/2, -x+1/2'
'-x+1/2, -y+1/2, -z+1/2'
'y+1/2, -x+1/2, -z+1/2'
'x+1/2, y+1/2, -z+1/2'
'-y+1/2, x+1/2, -z+1/2'
'-x+1/2, z+1/2, -y+1/2'
'-x+1/2, y+1/2, z+1/2'
'-x+1/2, -z+1/2, y+1/2'
'-z+1/2, -y+1/2, x+1/2'
'x+1/2, -y+1/2, z+1/2'
'z+1/2, -y+1/2, -x+1/2'
'-z+1/2, -x+1/2, -y+1/2'
'-y+1/2, -z+1/2, -x+1/2'
'y+1/2, z+1/2, -x+1/2'
'-z+1/2, x+1/2, y+1/2'
'y+1/2, -z+1/2, x+1/2'
'z+1/2, x+1/2, -y+1/2'
'z+1/2, -x+1/2, y+1/2'
'-y+1/2, z+1/2, x+1/2'
'-y+1/2, -x+1/2, z+1/2'
'y+1/2, x+1/2, z+1/2'
'x+1/2, -z+1/2, -y+1/2'
'x+1/2, z+1/2, y+1/2'
'-z+1/2, y+1/2, -x+1/2'
'z+1/2, y+1/2, x+1/2'

loop_
_atom_site_label
_atom_site_type_symbol
_atom_site_symmetry_multiplicity
_atom_site_Wyckoff_symbol
_atom_site_fract_x
_atom_site_fract_y
_atom_site_fract_z
_atom_site_occupancy
_atom_site_attached_hydrogens
Ra Ra 2 a 0 0 0 1 0
